data_4028047
loop_
_publ_author_name
'Tao Tao'
'Yu-Xin Peng'
'Wei Huang'
'Xiao-Zeng You'

_publ_section_title
;
 Coplanar Bithiazole-Centered Heterocyclic Aromatic Fluorescent Compounds
 Having Different Donor/Acceptor Terminal Groups
;
_journal_name_full 'Journal of Organic Chemistry'
_journal_page_first 2472
_journal_page_last 2481
_journal_paper_doi 10.1021/jo302706t
_journal_volume 78
_journal_year 2013
_chemical_formula_moiety 'C22 H24 N2 S4'
_chemical_formula_sum 'C22 H24 N2 S4'
_chemical_formula_weight 444.67
_chemical_name_systematic
; 
 ? 
;
_space_group_IT_number 14
_symmetry_cell_setting monoclinic
_symmetry_space_group_name_Hall '-P 2ybc'
_symmetry_space_group_name_H-M 'P 1 21/c 1'
_atom_sites_solution_hydrogens geom
_atom_sites_solution_primary direct
_atom_sites_solution_secondary difmap
_audit_creation_method SHELXL-97
_cell_angle_alpha 90.00
_cell_angle_beta 117.87(4)
_cell_angle_gamma 90.00
_cell_formula_units_Z 2
_cell_length_a 5.175(13)
_cell_length_b 25.53(6)
_cell_length_c 9.45(2)
_cell_measurement_reflns_used 7417
_cell_measurement_temperature 291(2)
_cell_measurement_theta_max 18.4
_cell_measurement_theta_min 2.5
_cell_volume 1104(4)
_computing_cell_refinement SMART
_computing_data_collection 'SMART (BRUKER 2000)'
_computing_data_reduction 'SAINT (BRUKER 2000)'
_computing_molecular_graphics SHELXTL
_computing_publication_material SHELXTL
_computing_structure_refinement SHELXTL
_computing_structure_solution 'SHELXTL (BRUKER 2000)'
_diffrn_ambient_temperature 291(2)
_diffrn_measured_fraction_theta_full 0.996
_diffrn_measured_fraction_theta_max 0.996
_diffrn_measurement_device_type 'BRUKER Smart Apex CCD area detector'
_diffrn_measurement_method '\f and \w scans'
_diffrn_radiation_monochromator graphite
_diffrn_radiation_source 'fine-focus sealed tube'
_diffrn_radiation_type MoK\a
_diffrn_radiation_wavelength 0.71073
_diffrn_reflns_av_R_equivalents 0.0765
_diffrn_reflns_av_sigmaI/netI 0.1019
_diffrn_reflns_limit_h_max 6
_diffrn_reflns_limit_h_min -6
_diffrn_reflns_limit_k_max 19
_diffrn_reflns_limit_k_min -30
_diffrn_reflns_limit_l_max 11
_diffrn_reflns_limit_l_min -11
_diffrn_reflns_number 5870
_diffrn_reflns_theta_full 25.00
_diffrn_reflns_theta_max 25.00
_diffrn_reflns_theta_min 1.59
_exptl_absorpt_coefficient_mu 0.441
_exptl_absorpt_correction_T_max 0.9572
_exptl_absorpt_correction_T_min 0.9531
_exptl_absorpt_correction_type multi-scan
_exptl_absorpt_process_details 'SADABS, BRUKER(2000)'
_exptl_crystal_colour yellow
_exptl_crystal_density_diffrn 1.337
_exptl_crystal_description needle
_exptl_crystal_F_000 468
_exptl_crystal_size_max 0.11
_exptl_crystal_size_mid 0.11
_exptl_crystal_size_min 0.10
_refine_diff_density_max 0.277
_refine_diff_density_min -0.296
_refine_diff_density_rms 0.066
_refine_ls_extinction_method none
_refine_ls_goodness_of_fit_ref 0.952
_refine_ls_hydrogen_treatment constr
_refine_ls_matrix_type full
_refine_ls_number_parameters 184
_refine_ls_number_reflns 1932
_refine_ls_number_restraints 59
_refine_ls_restrained_S_all 0.985
_refine_ls_R_factor_all 0.1891
_refine_ls_R_factor_gt 0.0918
_refine_ls_shift/su_max 0.000
_refine_ls_shift/su_mean 0.000
_refine_ls_structure_factor_coef Fsqd
_refine_ls_weighting_details 'calc w=1/[\s^2^(Fo^2^)+(0.1312P)^2^] where P=(Fo^2^+2Fc^2^)/3'
_refine_ls_weighting_scheme calc
_refine_ls_wR_factor_gt 0.2119
_refine_ls_wR_factor_ref 0.2475
_reflns_number_gt 866
_reflns_number_total 1932
_reflns_threshold_expression >2sigma(I)
_cod_data_source_file jo302706t_si_003_5.cif
_cod_data_source_block 2T2TZ
_cod_original_cell_volume 1104(5)
_cod_database_code 4028047

loop_
_symmetry_equiv_pos_as_xyz
'x, y, z'
'-x, y+1/2, -z+1/2'
'-x, -y, -z'
'x, -y-1/2, z-1/2'

loop_
_atom_site_label
_atom_site_type_symbol
_atom_site_fract_x
_atom_site_fract_y
_atom_site_fract_z
_atom_site_U_iso_or_equiv
_atom_site_adp_type
_atom_site_occupancy
_atom_site_symmetry_multiplicity
_atom_site_calc_flag
_atom_site_refinement_flags
_atom_site_disorder_assembly
_atom_site_disorder_group
C1 C 1.4263(12) 0.5199(3) 0.0243(7) 0.0683(16) Uani 1 1 d . . .
C2 C 1.1838(16) 0.5893(3) 0.0259(9) 0.097(2) Uani 1 1 d DU . .
C3 C 1.2134(12) 0.5662(2) 0.1623(7) 0.0717(17) Uani 1 1 d . C .
C4 C 1.1190(11) 0.5845(2) 0.2763(7) 0.0727(17) Uani 1 1 d DU . .
C6 C 1.0559(16) 0.5888(3) 0.5096(9) 0.107(3) Uani 1 1 d D . .
H6 H 1.0820 0.5800 0.6110 0.129 Uiso 1 1 calc R A 1
C7 C 0.9067(19) 0.6279(3) 0.4216(10) 0.117(3) Uani 1 1 d D C .
H7 H 0.7910 0.6487 0.4502 0.140 Uiso 1 1 calc R B 1
N1 N 1.3116(13) 0.5617(2) -0.0482(7) 0.0902(17) Uani 1 1 d . C .
S1 S 1.3938(4) 0.50906(7) 0.19281(19) 0.0823(7) Uani 1 1 d . . .
C5 C 1.168(4) 0.5629(7) 0.4220(15) 0.112(10) Uani 0.607(7) 1 d PD C 1
H5 H 1.2730 0.5320 0.4593 0.135 Uiso 0.607(7) 1 calc PR C 1
S2 S 0.9322(16) 0.6389(3) 0.2561(7) 0.132(3) Uani 0.607(7) 1 d PD C 1
C8 C 1.117(2) 0.6454(4) -0.0214(13) 0.085(3) Uani 0.607(7) 1 d PDU C 1
H8A H 1.1191 0.6656 0.0661 0.102 Uiso 0.607(7) 1 calc PR C 1
H8B H 1.2619 0.6600 -0.0482 0.102 Uiso 0.607(7) 1 calc PR C 1
C9 C 0.823(3) 0.6473(5) -0.1626(15) 0.109(4) Uani 0.607(7) 1 d PDU C 1
H9A H 0.6773 0.6389 -0.1286 0.130 Uiso 0.607(7) 1 calc PR C 1
H9B H 0.8115 0.6208 -0.2387 0.130 Uiso 0.607(7) 1 calc PR C 1
C10 C 0.750(5) 0.6992(6) -0.244(3) 0.158(6) Uani 0.607(7) 1 d PDU C 1
H10A H 0.9311 0.7152 -0.2298 0.190 Uiso 0.607(7) 1 calc PR C 1
H10B H 0.6304 0.6933 -0.3580 0.190 Uiso 0.607(7) 1 calc PR C 1
C11 C 0.601(5) 0.7362(8) -0.192(3) 0.192(8) Uani 0.607(7) 1 d PDU C 1
H11A H 0.6380 0.7277 -0.0856 0.288 Uiso 0.607(7) 1 calc PR C 1
H11B H 0.3945 0.7345 -0.2632 0.288 Uiso 0.607(7) 1 calc PR C 1
H11C H 0.6706 0.7709 -0.1940 0.288 Uiso 0.607(7) 1 calc PR C 1
C5' C 0.927(4) 0.6228(8) 0.2790(19) 0.093(10) Uani 0.393(7) 1 d PDU C 2
H5' H 0.8183 0.6439 0.1906 0.111 Uiso 0.393(7) 1 calc PR C 2
S2' S 1.255(2) 0.5538(4) 0.4523(9) 0.106(3) Uani 0.393(7) 1 d PD C 2
C8' C 0.913(3) 0.6199(7) -0.078(3) 0.128(7) Uani 0.393(7) 1 d PDU C 2
H8'1 H 0.8012 0.6025 -0.1802 0.154 Uiso 0.393(7) 1 calc PR C 2
H8'2 H 0.7905 0.6238 -0.0263 0.154 Uiso 0.393(7) 1 calc PR C 2
C9' C 1.018(5) 0.6709(7) -0.100(4) 0.149(7) Uani 0.393(7) 1 d PDU C 2
H9'1 H 1.1113 0.6647 -0.1667 0.178 Uiso 0.393(7) 1 calc PR C 2
H9'2 H 1.1724 0.6811 0.0044 0.178 Uiso 0.393(7) 1 calc PR C 2
C10' C 0.832(6) 0.7183(9) -0.167(4) 0.151(8) Uani 0.393(7) 1 d PDU C 2
H10C H 0.7907 0.7315 -0.0831 0.181 Uiso 0.393(7) 1 calc PR C 2
H10D H 0.9533 0.7443 -0.1816 0.181 Uiso 0.393(7) 1 calc PR C 2
C11' C 0.549(6) 0.7182(11) -0.316(3) 0.160(9) Uani 0.393(7) 1 d PDU C 2
H11D H 0.5797 0.7066 -0.4036 0.240 Uiso 0.393(7) 1 calc PR C 2
H11E H 0.4694 0.7530 -0.3372 0.240 Uiso 0.393(7) 1 calc PR C 2
H11F H 0.4150 0.6950 -0.3038 0.240 Uiso 0.393(7) 1 calc PR C 2

loop_
_atom_site_aniso_label
_atom_site_aniso_U_11
_atom_site_aniso_U_22
_atom_site_aniso_U_33
_atom_site_aniso_U_23
_atom_site_aniso_U_13
_atom_site_aniso_U_12
C1 0.068(4) 0.093(5) 0.052(3) 0.002(3) 0.035(3) 0.004(3)
C2 0.134(6) 0.096(5) 0.088(5) 0.012(4) 0.075(5) 0.033(4)
C3 0.079(4) 0.084(4) 0.056(4) -0.005(3) 0.035(3) 0.003(3)
C4 0.069(4) 0.092(5) 0.058(4) -0.004(3) 0.030(3) 0.004(3)
C6 0.118(6) 0.146(8) 0.079(5) -0.010(6) 0.064(5) 0.012(5)
C7 0.137(7) 0.135(7) 0.114(7) -0.013(6) 0.089(6) 0.013(6)
N1 0.125(4) 0.093(4) 0.073(4) 0.023(3) 0.064(3) 0.036(3)
S1 0.1015(13) 0.0986(14) 0.0594(10) 0.0105(9) 0.0481(9) 0.0249(10)
C5 0.106(14) 0.129(15) 0.122(19) 0.050(12) 0.070(12) 0.070(10)
S2 0.195(5) 0.131(4) 0.101(4) 0.018(3) 0.094(4) 0.061(3)
C8 0.120(8) 0.065(7) 0.101(8) 0.011(6) 0.078(6) 0.006(6)
C9 0.136(8) 0.073(8) 0.125(9) 0.015(6) 0.068(7) 0.022(7)
C10 0.180(10) 0.115(10) 0.162(11) 0.000(9) 0.065(9) 0.044(9)
C11 0.226(16) 0.161(15) 0.200(17) -0.007(14) 0.109(14) 0.019(14)
C5' 0.084(14) 0.13(2) 0.073(16) 0.069(14) 0.043(12) 0.050(13)
S2' 0.125(6) 0.152(6) 0.068(3) 0.025(4) 0.068(4) 0.055(5)
C8' 0.178(15) 0.081(12) 0.158(16) 0.019(12) 0.107(12) 0.045(11)
C9' 0.197(15) 0.083(12) 0.170(16) 0.013(11) 0.090(13) 0.043(11)
C10' 0.200(16) 0.079(11) 0.170(17) -0.003(12) 0.082(13) 0.049(11)
C11' 0.202(19) 0.106(15) 0.19(2) -0.012(16) 0.101(17) 0.057(15)

loop_
_atom_type_symbol
_atom_type_description
_atom_type_scat_dispersion_real
_atom_type_scat_dispersion_imag
_atom_type_scat_source
C C 0.0033 0.0016 'International Tables Vol C Tables 4.2.6.8 and 6.1.1.4'
H H 0.0000 0.0000 'International Tables Vol C Tables 4.2.6.8 and 6.1.1.4'
N N 0.0061 0.0033 'International Tables Vol C Tables 4.2.6.8 and 6.1.1.4'
S S 0.1246 0.1234 'International Tables Vol C Tables 4.2.6.8 and 6.1.1.4'

loop_
_geom_angle_atom_site_label_1
_geom_angle_atom_site_label_2
_geom_angle_atom_site_label_3
_geom_angle
_geom_angle_site_symmetry_1
_geom_angle_site_symmetry_3
N1 C1 C1 126.8(7) . 3_865
N1 C1 S1 114.8(5) . .
C1 C1 S1 118.4(6) 3_865 .
C3 C2 N1 113.3(6) . .
C3 C2 C8 127.5(7) . .
N1 C2 C8 116.3(7) . .
C3 C2 C8' 120.2(11) . .
N1 C2 C8' 117.5(12) . .
C8 C2 C8' 44.8(8) . .
C2 C3 C4 129.4(6) . .
C2 C3 S1 110.3(5) . .
C4 C3 S1 120.3(5) . .
C5 C4 C5' 93.5(9) . .
C5 C4 C3 129.6(7) . .
C5' C4 C3 136.4(8) . .
C5 C4 S2 105.8(7) . .
C5' C4 S2 15.1(10) . .
C3 C4 S2 124.5(5) . .
C5 C4 S2' 14.2(7) . .
C5' C4 S2' 106.3(8) . .
C3 C4 S2' 117.2(5) . .
S2 C4 S2' 117.5(5) . .
C7 C6 C5 105.9(9) . .
C7 C6 S2' 119.1(7) . .
C5 C6 S2' 15.0(7) . .
C7 C6 H6 127.0 . .
C5 C6 H6 127.0 . .
S2' C6 H6 113.4 . .
C6 C7 C5' 104.8(9) . .
C6 C7 S2 116.8(7) . .
C5' C7 S2 15.1(9) . .
C6 C7 H7 121.6 . .
C5' C7 H7 132.7 . .
S2 C7 H7 121.6 . .
C1 N1 C2 112.2(6) . .
C3 S1 C1 89.4(3) . .
C6 C5 C4 118.1(11) . .
C6 C5 H5 120.9 . .
C4 C5 H5 120.9 . .
C4 S2 C7 92.8(5) . .
C9 C8 C2 107.3(9) . .
C9 C8 H8A 110.3 . .
C2 C8 H8A 110.3 . .
C9 C8 H8B 110.3 . .
C2 C8 H8B 110.3 . .
H8A C8 H8B 108.5 . .
C8 C9 C10 113.4(14) . .
C8 C9 H9A 108.9 . .
C10 C9 H9A 108.9 . .
C8 C9 H9B 108.9 . .
C10 C9 H9B 108.9 . .
H9A C9 H9B 107.7 . .
C11 C10 C9 116.7(17) . .
C11 C10 H10A 108.1 . .
C9 C10 H10A 108.1 . .
C11 C10 H10B 108.1 . .
C9 C10 H10B 108.1 . .
H10A C10 H10B 107.3 . .
C4 C5' C7 116.9(11) . .
C4 C5' H5' 121.6 . .
C7 C5' H5' 121.6 . .
C6 S2' C4 92.1(6) . .
C9' C8' C2 105.1(13) . .
C9' C8' H8'1 110.7 . .
C2 C8' H8'1 110.7 . .
C9' C8' H8'2 110.7 . .
C2 C8' H8'2 110.7 . .
H8'1 C8' H8'2 108.8 . .
C8' C9' C10' 125(2) . .
C8' C9' H9'1 106.1 . .
C10' C9' H9'1 106.1 . .
C8' C9' H9'2 106.1 . .
C10' C9' H9'2 106.1 . .
H9'1 C9' H9'2 106.3 . .
C11' C10' C9' 124(3) . .
C11' C10' H10C 106.4 . .
C9' C10' H10C 106.4 . .
C11' C10' H10D 106.4 . .
C9' C10' H10D 106.4 . .
H10C C10' H10D 106.4 . .
C10' C11' H11D 109.5 . .
C10' C11' H11E 109.5 . .
H11D C11' H11E 109.5 . .
C10' C11' H11F 109.5 . .
H11D C11' H11F 109.5 . .
H11E C11' H11F 109.5 . .

loop_
_geom_bond_atom_site_label_1
_geom_bond_atom_site_label_2
_geom_bond_distance
_geom_bond_site_symmetry_2
C1 N1 1.259(7) .
C1 C1 1.465(12) 3_865
C1 S1 1.701(7) .
C2 C3 1.360(9) .
C2 N1 1.363(8) .
C2 C8 1.493(9) .
C2 C8' 1.500(11) .
C3 C4 1.453(8) .
C3 S1 1.682(7) .
C4 C5 1.392(10) .
C4 C5' 1.404(11) .
C4 S2 1.653(8) .
C4 S2' 1.669(9) .
C6 C7 1.298(6) .
C6 C5 1.381(10) .
C6 S2' 1.634(8) .
C6 H6 0.9300 .
C7 C5' 1.407(11) .
C7 S2 1.655(9) .
C7 H7 0.9300 .
C5 H5 0.9300 .
C8 C9 1.485(10) .
C8 H8A 0.9700 .
C8 H8B 0.9700 .
C9 C10 1.490(10) .
C9 H9A 0.9700 .
C9 H9B 0.9700 .
C10 C11 1.444(10) .
C10 H10A 0.9700 .
C10 H10B 0.9700 .
C11 H11A 0.9600 .
C11 H11B 0.9600 .
C11 H11C 0.9600 .
C5' H5' 0.9300 .
C8' C9' 1.464(11) .
C8' H8'1 0.9700 .
C8' H8'2 0.9700 .
C9' C10' 1.491(11) .
C9' H9'1 0.9700 .
C9' H9'2 0.9700 .
C10' C11' 1.483(11) .
C10' H10C 0.9700 .
C10' H10D 0.9700 .
C11' H11D 0.9600 .
C11' H11E 0.9600 .
C11' H11F 0.9600 .
